data_8105534
loop_
_publ_author_name
'Sun, Xiao-Juan'

_publ_section_title
;
 Crystal structure of
 catena-poly[(\m2-2,5-di(pyridin-3-yl)-1,3,4-thiadiazole-\k2
 N:N&#x2032;)-bis(2,5-di(pyridin-3-yl)-1,3,4-thiadiazole-\k1
 N)-bis(thiocyanato-\k1 N)cobalt(II)], C38H24CoN14S5
;
_journal_issue 1
_journal_name_full 'Zeitschrift f\"ur Kristallographie - New Crystal Structures'
_journal_page_first 39
_journal_page_last 40
_journal_paper_doi 10.1515/ncrs-2018-0118
_journal_volume 234
_journal_year 2018
_chemical_formula_moiety 'C38 H24 Co N14 S5'
_chemical_formula_sum 'C38 H24 Co N14 S5'
_chemical_formula_weight 895.94
_space_group_crystal_system triclinic
_space_group_IT_number 2
_space_group_name_Hall '-P 1'
_space_group_name_H-M_alt 'P -1'
_atom_sites_solution_hydrogens geom
_atom_sites_solution_primary dual
_cell_angle_alpha 81.039(4)
_cell_angle_beta 82.393(4)
_cell_angle_gamma 66.803(4)
_cell_formula_units_Z 2
_cell_length_a 10.6306(6)
_cell_length_b 13.1604(5)
_cell_length_c 15.1858(7)
_cell_measurement_reflns_used 13322
_cell_measurement_temperature 291.6(7)
_cell_measurement_theta_max 25.0730
_cell_measurement_theta_min 3.5620
_cell_volume 1923.04(17)
_computing_cell_refinement 'CrysAlisPro 1.171.38.41r (Rigaku OD, 2015)'
_computing_data_collection 'CrysAlisPro 1.171.38.41r (Rigaku OD, 2015)'
_computing_data_reduction 'CrysAlisPro 1.171.38.41r (Rigaku OD, 2015)'
_computing_molecular_graphics 'Olex2 (Dolomanov et al., 2009)'
_computing_publication_material 'Olex2 (Dolomanov et al., 2009)'
_computing_structure_refinement 'ShelXL (Sheldrick, 2015)'
_computing_structure_solution 'ShelXT (Sheldrick, 2015)'
_diffrn_ambient_environment air
_diffrn_ambient_temperature 291.6(7)
_diffrn_detector 'CCD plate'
_diffrn_detector_area_resol_mean 8.0584
_diffrn_detector_type EosS2
_diffrn_measured_fraction_theta_full 0.977
_diffrn_measured_fraction_theta_max 0.968
_diffrn_measurement_details
;
List of Runs (angles in degrees, time in seconds):

  # Type    Start    End  Width  t~exp~   \w     \q     \k     \f   Frames
--------------------------------------------------------------------------
  1  \w    -81.00  20.00   1.00    5.00    --   -9.62 -19.00 -30.00  101
  2  \w     -6.00  78.00   1.00    5.00    --   10.64  57.00 -90.00   84
  3  \w     -6.00  78.00   1.00    5.00    --   10.64  57.00   0.00   84
  4  \w    -20.00  50.00   1.00    5.00    --   10.64 -99.00-180.00   70
  5  \w    -20.00  50.00   1.00    5.00    --   10.64 -99.00 -30.00   70
  6  \w    -20.00  50.00   1.00    5.00    --   10.64 -99.00-120.00   70
  7  \w    -20.00  50.00   1.00    5.00    --   10.64 -99.00  90.00   70
  8  \w     -8.00  80.00   1.00    5.00    --   10.64  38.00 150.00   88
  9  \w     -6.00  78.00   1.00    5.00    --   10.64  57.00-150.00   84
 10  \w    -20.00  29.00   1.00    5.00    --   -9.62 -99.00-180.00   49
 11  \w    -20.00  50.00   1.00    5.00    --   10.64 -99.00 120.00   70
 12  \w    -20.00  50.00   1.00    5.00    --   10.64 -99.00  30.00   70
;
_diffrn_measurement_device 'four-circle diffractometer'
_diffrn_measurement_device_type 'SuperNova, Single source at offset, EosS2'
_diffrn_measurement_method '\w scans'
_diffrn_orient_matrix_type 'CrysAlisPro convention (1999,Acta A55,543-557)'
_diffrn_orient_matrix_UB_11 -0.0374953000
_diffrn_orient_matrix_UB_12 0.0583331000
_diffrn_orient_matrix_UB_13 -0.0057397000
_diffrn_orient_matrix_UB_21 0.0357270000
_diffrn_orient_matrix_UB_22 0.0035357000
_diffrn_orient_matrix_UB_23 -0.0425271000
_diffrn_orient_matrix_UB_31 -0.0511820000
_diffrn_orient_matrix_UB_32 -0.0082547000
_diffrn_orient_matrix_UB_33 -0.0202028000
_diffrn_radiation_monochromator mirror
_diffrn_radiation_probe x-ray
_diffrn_radiation_type MoK\a
_diffrn_radiation_wavelength 0.71073
_diffrn_reflns_av_R_equivalents 0.0387
_diffrn_reflns_av_unetI/netI 0.0350
_diffrn_reflns_Laue_measured_fraction_full 0.977
_diffrn_reflns_Laue_measured_fraction_max 0.968
_diffrn_reflns_limit_h_max 12
_diffrn_reflns_limit_h_min -12
_diffrn_reflns_limit_k_max 15
_diffrn_reflns_limit_k_min -15
_diffrn_reflns_limit_l_max 18
_diffrn_reflns_limit_l_min -17
_diffrn_reflns_number 35727
_diffrn_reflns_point_group_measured_fraction_full 0.977
_diffrn_reflns_point_group_measured_fraction_max 0.968
_diffrn_reflns_theta_full 25.242
_diffrn_reflns_theta_max 25.496
_diffrn_reflns_theta_min 3.290
_diffrn_source 'micro-focus sealed X-ray tube'
_diffrn_source_type 'SuperNova (Mo) X-ray Source'
_exptl_absorpt_coefficient_mu 0.769
_exptl_absorpt_correction_T_max 1.00000
_exptl_absorpt_correction_T_min 0.87910
_exptl_absorpt_correction_type multi-scan
_exptl_absorpt_process_details
;
CrysAlisPro 1.171.38.41r (Rigaku Oxford Diffraction, 2015)
Empirical absorption correction using spherical harmonics,
 implemented in SCALE3 ABSPACK scaling algorithm.
;
_exptl_crystal_colour 'clear light pink'
_exptl_crystal_colour_lustre clear
_exptl_crystal_colour_modifier light
_exptl_crystal_colour_primary pink
_exptl_crystal_density_diffrn 1.547
_exptl_crystal_description block
_exptl_crystal_F_000 914
_exptl_crystal_size_max 0.26
_exptl_crystal_size_mid 0.24
_exptl_crystal_size_min 0.23
_refine_diff_density_max 0.588
_refine_diff_density_min -0.498
_refine_diff_density_rms 0.050
_refine_ls_extinction_coef .
_refine_ls_extinction_method none
_refine_ls_goodness_of_fit_ref 1.052
_refine_ls_hydrogen_treatment constr
_refine_ls_matrix_type full
_refine_ls_number_parameters 523
_refine_ls_number_reflns 6923
_refine_ls_number_restraints 0
_refine_ls_restrained_S_all 1.052
_refine_ls_R_factor_all 0.0529
_refine_ls_R_factor_gt 0.0420
_refine_ls_shift/su_max 0.001
_refine_ls_shift/su_mean 0.000
_refine_ls_structure_factor_coef Fsqd
_refine_ls_weighting_details 'w=1/[\s^2^(Fo^2^)+(0.0300P)^2^+1.2870P] where P=(Fo^2^+2Fc^2^)/3'
_refine_ls_weighting_scheme calc
_refine_ls_wR_factor_gt 0.0838
_refine_ls_wR_factor_ref 0.0882
_reflns_Friedel_coverage 0.000
_reflns_Friedel_fraction_full .
_reflns_Friedel_fraction_max .
_reflns_number_gt 5886
_reflns_number_total 6923
_reflns_threshold_expression 'I > 2\s(I)'
_cod_data_source_file suppl_ncrs-2018-0118_suppl.cif
_cod_data_source_block 1
_cod_database_code 8105534
_chemical_oxdiff_usercomment 'C1 H1 N1 O1 P1 Cu1'
_shelx_space_group_comment
;
The symmetry employed for this shelxl refinement is uniquely defined
by the following loop, which should always be used as a source of
symmetry information in preference to the above space-group names.
They are only intended as comments.
;
_reflns_odcompleteness_completeness 99.71
_reflns_odcompleteness_iscentric 1
_reflns_odcompleteness_theta 23.21
_olex2_refinement_description
;
1. Fixed Uiso
 At 1.2 times of:
  All C(H) groups
2.a Aromatic/amide H refined with riding coordinates:
 C1(H1), C2(H2), C3(H3), C5(H5), C8(H8), C10(H10), C11(H11), C12(H12),
 C13(H13), C14(H14), C15(H15), C17(H17), C20(H20), C22(H22), C23(H23), C24(H24),
  C25(H25), C26(H26), C27(H27), C29(H29), C32(H32), C34(H34), C35(H35), C36(H36)
;

loop_
_space_group_symop_operation_xyz
'x, y, z'
'-x, -y, -z'

loop_
_atom_site_label
_atom_site_type_symbol
_atom_site_fract_x
_atom_site_fract_y
_atom_site_fract_z
_atom_site_U_iso_or_equiv
_atom_site_adp_type
_atom_site_occupancy
_atom_site_site_symmetry_order
_atom_site_calc_flag
_atom_site_refinement_flags_posn
_atom_site_refinement_flags_adp
_atom_site_refinement_flags_occupancy
_atom_site_disorder_assembly
_atom_site_disorder_group
Co01 Co 0.28177(3) 0.50159(3) 0.72551(2) 0.03077(10) Uani 1 1 d . . . . .
S1 S 0.26781(8) 1.03980(5) 0.76445(4) 0.04038(18) Uani 1 1 d . . . . .
S2 S 0.20884(8) 0.90011(6) 0.45241(5) 0.0478(2) Uani 1 1 d . . . . .
S3 S 0.27016(8) 0.15005(6) 1.01157(5) 0.04650(19) Uani 1 1 d . . . . .
S4 S 0.73618(8) 0.46526(8) 0.64012(7) 0.0694(3) Uani 1 1 d . . . . .
S5 S -0.10519(13) 0.45421(12) 0.90213(8) 0.1106(5) Uani 1 1 d . . . . .
N1 N 0.2319(2) 0.65142(16) 0.79162(13) 0.0328(5) Uani 1 1 d . . . . .
N2 N 0.3226(2) 0.90967(17) 0.64541(14) 0.0387(5) Uani 1 1 d . . . . .
N3 N 0.3529(2) 0.99823(17) 0.60450(14) 0.0402(5) Uani 1 1 d . . . . .
N4 N 0.3403(2) 1.35600(16) 0.64963(14) 0.0343(5) Uani 1 1 d . . . . .
N5 N 0.1495(2) 0.59967(17) 0.61499(14) 0.0357(5) Uani 1 1 d . . . . .
N6 N -0.0019(2) 0.9102(2) 0.38544(17) 0.0519(6) Uani 1 1 d . . . . .
N7 N 0.0270(2) 0.9991(2) 0.34230(16) 0.0516(6) Uani 1 1 d . . . . .
N8 N 0.3506(3) 1.1756(2) 0.3320(2) 0.0727(8) Uani 1 1 d . . . . .
N9 N 0.4019(2) 0.40963(17) 0.84363(14) 0.0364(5) Uani 1 1 d . . . . .
N10 N 0.4910(2) 0.1099(2) 1.08280(16) 0.0504(6) Uani 1 1 d . . . . .
N11 N 0.4458(3) 0.02706(19) 1.12059(16) 0.0502(6) Uani 1 1 d . . . . .
N12 N 0.0901(3) -0.1086(2) 1.1016(2) 0.0658(8) Uani 1 1 d . . . . .
N13 N 0.4536(2) 0.52716(18) 0.66144(14) 0.0398(5) Uani 1 1 d . . . . .
N14 N 0.1207(2) 0.46721(18) 0.79437(15) 0.0406(5) Uani 1 1 d . . . . .
C1 C 0.1623(3) 0.6665(2) 0.87198(17) 0.0368(6) Uani 1 1 d . . . . .
H1 H 0.1354 0.6101 0.9018 0.044 Uiso 1 1 calc R . . . .
C2 C 0.1288(3) 0.7612(2) 0.91238(17) 0.0392(6) Uani 1 1 d . . . . .
H2 H 0.0826 0.7678 0.9690 0.047 Uiso 1 1 calc R . . . .
C3 C 0.1652(3) 0.8471(2) 0.86716(17) 0.0368(6) Uani 1 1 d . . . . .
H3 H 0.1421 0.9127 0.8926 0.044 Uiso 1 1 calc R . . . .
C4 C 0.2362(2) 0.83395(19) 0.78410(15) 0.0286(5) Uani 1 1 d . . . . .
C5 C 0.2693(3) 0.7336(2) 0.75033(17) 0.0341(6) Uani 1 1 d . . . . .
H5 H 0.3206 0.7230 0.6956 0.041 Uiso 1 1 calc R . . . .
C6 C 0.2768(2) 0.91952(19) 0.72882(16) 0.0288(5) Uani 1 1 d . . . . .
C7 C 0.3302(2) 1.07283(19) 0.65873(16) 0.0305(6) Uani 1 1 d . . . . .
C8 C 0.3184(2) 1.26261(19) 0.67805(16) 0.0328(6) Uani 1 1 d . . . . .
H8 H 0.2749 1.2563 0.7348 0.039 Uiso 1 1 calc R . . . .
C9 C 0.3575(2) 1.17429(19) 0.62715(16) 0.0293(5) Uani 1 1 d . . . . .
C10 C 0.4216(3) 1.1853(2) 0.54249(17) 0.0355(6) Uani 1 1 d . . . . .
H10 H 0.4509 1.1275 0.5069 0.043 Uiso 1 1 calc R . . . .
C11 C 0.4415(3) 1.2815(2) 0.51168(18) 0.0393(6) Uani 1 1 d . . . . .
H11 H 0.4819 1.2909 0.4544 0.047 Uiso 1 1 calc R . . . .
C12 C 0.4007(3) 1.3639(2) 0.56690(17) 0.0377(6) Uani 1 1 d . . . . .
H12 H 0.4158 1.4287 0.5458 0.045 Uiso 1 1 calc R . . . .
C13 C 0.0419(3) 0.5750(2) 0.60436(18) 0.0420(7) Uani 1 1 d . . . . .
H13 H 0.0315 0.5139 0.6396 0.050 Uiso 1 1 calc R . . . .
C14 C -0.0534(3) 0.6349(2) 0.5443(2) 0.0493(7) Uani 1 1 d . . . . .
H14 H -0.1260 0.6143 0.5389 0.059 Uiso 1 1 calc R . . . .
C15 C -0.0406(3) 0.7259(2) 0.49212(19) 0.0464(7) Uani 1 1 d . . . . .
H15 H -0.1052 0.7682 0.4516 0.056 Uiso 1 1 calc R . . . .
C16 C 0.0692(3) 0.7540(2) 0.50047(16) 0.0345(6) Uani 1 1 d . . . . .
C17 C 0.1620(3) 0.6875(2) 0.56224(16) 0.0348(6) Uani 1 1 d . . . . .
H17 H 0.2373 0.7049 0.5673 0.042 Uiso 1 1 calc R . . . .
C18 C 0.0840(3) 0.8513(2) 0.44493(17) 0.0354(6) Uani 1 1 d . . . . .
C19 C 0.1344(3) 1.0045(2) 0.36960(16) 0.0361(6) Uani 1 1 d . . . . .
C20 C 0.2994(3) 1.0977(3) 0.3629(2) 0.0556(8) Uani 1 1 d . . . . .
H20 H 0.3433 1.0438 0.4081 0.067 Uiso 1 1 calc R . . . .
C21 C 0.1867(3) 1.0916(2) 0.33276(17) 0.0363(6) Uani 1 1 d . . . . .
C22 C 0.1216(3) 1.1723(2) 0.26512(19) 0.0467(7) Uani 1 1 d . . . . .
H22 H 0.0450 1.1715 0.2424 0.056 Uiso 1 1 calc R . . . .
C23 C 0.1720(3) 1.2535(2) 0.2322(2) 0.0564(8) Uani 1 1 d . . . . .
H23 H 0.1300 1.3086 0.1871 0.068 Uiso 1 1 calc R . . . .
C24 C 0.2853(4) 1.2513(3) 0.2673(2) 0.0635(9) Uani 1 1 d . . . . .
H24 H 0.3188 1.3064 0.2445 0.076 Uiso 1 1 calc R . . . .
C25 C 0.5007(3) 0.4368(2) 0.86725(18) 0.0430(7) Uani 1 1 d . . . . .
H25 H 0.5225 0.4927 0.8314 0.052 Uiso 1 1 calc R . . . .
C26 C 0.5715(3) 0.3862(2) 0.94183(19) 0.0483(7) Uani 1 1 d . . . . .
H26 H 0.6392 0.4077 0.9558 0.058 Uiso 1 1 calc R . . . .
C27 C 0.5412(3) 0.3035(2) 0.99550(19) 0.0488(7) Uani 1 1 d . . . . .
H27 H 0.5874 0.2690 1.0466 0.059 Uiso 1 1 calc R . . . .
C28 C 0.4407(3) 0.2723(2) 0.97233(17) 0.0372(6) Uani 1 1 d . . . . .
C29 C 0.3742(3) 0.3282(2) 0.89655(17) 0.0372(6) Uani 1 1 d . . . . .
H29 H 0.3060 0.3081 0.8813 0.045 Uiso 1 1 calc R . . . .
C30 C 0.4100(3) 0.1799(2) 1.02462(17) 0.0397(6) Uani 1 1 d . . . . .
C31 C 0.3334(3) 0.0360(2) 1.09028(17) 0.0407(7) Uani 1 1 d . . . . .
C32 C 0.1561(3) -0.0394(2) 1.0784(2) 0.0521(8) Uani 1 1 d . . . . .
H32 H 0.1254 0.0157 1.0309 0.062 Uiso 1 1 calc R . . . .
C33 C 0.2661(3) -0.0434(2) 1.11958(18) 0.0436(7) Uani 1 1 d . . . . .
C34 C 0.3135(3) -0.1262(2) 1.19068(19) 0.0535(8) Uani 1 1 d . . . . .
H34 H 0.3874 -0.1320 1.2206 0.064 Uiso 1 1 calc R . . . .
C35 C 0.2476(4) -0.1987(2) 1.2151(2) 0.0620(9) Uani 1 1 d . . . . .
H35 H 0.2768 -0.2552 1.2619 0.074 Uiso 1 1 calc R . . . .
C36 C 0.1382(4) -0.1870(3) 1.1699(3) 0.0689(10) Uani 1 1 d . . . . .
H36 H 0.0947 -0.2368 1.1878 0.083 Uiso 1 1 calc R . . . .
C37 C 0.5722(3) 0.5014(2) 0.65217(16) 0.0361(6) Uani 1 1 d . . . . .
C38 C 0.0276(3) 0.4600(2) 0.83936(18) 0.0435(7) Uani 1 1 d . . . . .

loop_
_atom_site_aniso_label
_atom_site_aniso_U_11
_atom_site_aniso_U_22
_atom_site_aniso_U_33
_atom_site_aniso_U_23
_atom_site_aniso_U_13
_atom_site_aniso_U_12
Co01 0.0386(2) 0.02287(18) 0.0326(2) 0.00142(14) -0.00126(15) -0.01575(15)
S1 0.0662(5) 0.0320(4) 0.0315(4) -0.0042(3) -0.0009(3) -0.0286(3)
S2 0.0503(4) 0.0474(4) 0.0488(4) 0.0135(3) -0.0224(4) -0.0232(4)
S3 0.0497(4) 0.0412(4) 0.0458(4) 0.0101(3) -0.0110(3) -0.0176(3)
S4 0.0447(5) 0.0664(6) 0.0855(7) 0.0158(5) 0.0026(4) -0.0202(4)
S5 0.0989(8) 0.1610(12) 0.0903(8) 0.0209(8) 0.0189(7) -0.0903(9)
N1 0.0437(13) 0.0243(11) 0.0323(12) 0.0012(9) -0.0011(10) -0.0172(10)
N2 0.0543(14) 0.0276(12) 0.0386(13) -0.0026(10) 0.0025(11) -0.0224(11)
N3 0.0557(14) 0.0322(12) 0.0374(13) -0.0050(10) 0.0047(11) -0.0240(11)
N4 0.0446(13) 0.0240(11) 0.0366(12) -0.0008(9) -0.0034(10) -0.0163(10)
N5 0.0402(13) 0.0303(12) 0.0370(12) -0.0013(9) -0.0032(10) -0.0145(10)
N6 0.0453(14) 0.0513(15) 0.0580(16) 0.0161(13) -0.0190(12) -0.0208(12)
N7 0.0469(15) 0.0497(15) 0.0568(16) 0.0162(12) -0.0174(12) -0.0211(12)
N8 0.072(2) 0.069(2) 0.086(2) 0.0116(17) -0.0187(17) -0.0400(17)
N9 0.0424(13) 0.0322(12) 0.0354(12) 0.0014(10) -0.0048(10) -0.0163(10)
N10 0.0526(15) 0.0460(14) 0.0482(15) 0.0127(12) -0.0143(12) -0.0176(12)
N11 0.0555(16) 0.0433(14) 0.0442(14) 0.0117(11) -0.0097(12) -0.0152(12)
N12 0.081(2) 0.0535(17) 0.071(2) -0.0121(15) 0.0060(16) -0.0368(16)
N13 0.0462(15) 0.0361(13) 0.0404(13) -0.0031(10) 0.0054(11) -0.0225(11)
N14 0.0452(14) 0.0373(13) 0.0412(13) 0.0029(10) -0.0023(11) -0.0207(11)
C1 0.0443(16) 0.0337(15) 0.0345(15) 0.0058(12) -0.0061(12) -0.0198(12)
C2 0.0480(16) 0.0421(16) 0.0301(14) -0.0042(12) 0.0007(12) -0.0208(13)
C3 0.0444(16) 0.0323(14) 0.0372(15) -0.0079(12) -0.0034(12) -0.0168(12)
C4 0.0320(13) 0.0263(13) 0.0290(13) 0.0010(10) -0.0073(11) -0.0128(11)
C5 0.0410(15) 0.0296(14) 0.0316(14) -0.0027(11) 0.0007(11) -0.0148(12)
C6 0.0327(14) 0.0243(13) 0.0302(14) -0.0026(10) -0.0055(11) -0.0110(11)
C7 0.0328(14) 0.0251(13) 0.0334(14) -0.0014(11) -0.0048(11) -0.0110(11)
C8 0.0397(15) 0.0305(14) 0.0307(14) -0.0006(11) -0.0020(11) -0.0174(12)
C9 0.0302(13) 0.0231(12) 0.0354(14) 0.0008(10) -0.0070(11) -0.0110(11)
C10 0.0397(15) 0.0291(14) 0.0374(15) -0.0068(11) -0.0015(12) -0.0123(12)
C11 0.0491(16) 0.0354(15) 0.0347(15) -0.0014(12) 0.0040(12) -0.0207(13)
C12 0.0510(17) 0.0289(14) 0.0354(15) 0.0020(11) -0.0004(12) -0.0205(13)
C13 0.0500(17) 0.0398(16) 0.0411(16) 0.0002(13) -0.0039(13) -0.0241(14)
C14 0.0450(17) 0.0545(19) 0.0549(19) 0.0031(15) -0.0107(14) -0.0274(15)
C15 0.0394(16) 0.0513(18) 0.0476(17) 0.0050(14) -0.0134(13) -0.0171(14)
C16 0.0327(14) 0.0332(14) 0.0328(14) -0.0025(11) -0.0009(11) -0.0083(12)
C17 0.0336(14) 0.0343(14) 0.0357(15) -0.0016(12) -0.0025(11) -0.0132(12)
C18 0.0324(14) 0.0346(14) 0.0331(14) -0.0010(11) -0.0044(11) -0.0068(12)
C19 0.0359(15) 0.0339(15) 0.0318(14) -0.0028(11) -0.0034(11) -0.0063(12)
C20 0.058(2) 0.0493(19) 0.059(2) 0.0099(15) -0.0150(16) -0.0219(16)
C21 0.0368(15) 0.0343(15) 0.0323(14) -0.0042(11) -0.0008(11) -0.0083(12)
C22 0.0491(17) 0.0400(16) 0.0463(17) 0.0012(13) -0.0101(14) -0.0122(14)
C23 0.070(2) 0.0410(18) 0.0496(19) 0.0037(14) -0.0022(16) -0.0156(16)
C24 0.077(2) 0.0469(19) 0.070(2) -0.0022(17) 0.0046(19) -0.0322(18)
C25 0.0477(17) 0.0432(16) 0.0433(17) -0.0027(13) -0.0012(13) -0.0243(14)
C26 0.0467(17) 0.0576(19) 0.0482(18) -0.0043(15) -0.0097(14) -0.0268(15)
C27 0.0502(18) 0.0554(19) 0.0414(17) 0.0026(14) -0.0140(14) -0.0205(15)
C28 0.0384(15) 0.0338(14) 0.0345(15) 0.0002(12) -0.0028(12) -0.0102(12)
C29 0.0424(16) 0.0323(14) 0.0380(15) 0.0015(12) -0.0070(12) -0.0162(12)
C30 0.0422(16) 0.0346(15) 0.0347(15) 0.0001(12) -0.0026(12) -0.0081(13)
C31 0.0470(17) 0.0324(15) 0.0323(15) -0.0002(12) 0.0000(13) -0.0062(13)
C32 0.065(2) 0.0391(17) 0.0493(18) -0.0056(14) 0.0021(16) -0.0191(15)
C33 0.0546(18) 0.0306(15) 0.0376(16) -0.0056(12) 0.0064(13) -0.0102(13)
C34 0.069(2) 0.0381(17) 0.0430(18) -0.0006(14) 0.0035(15) -0.0139(15)
C35 0.088(3) 0.0365(17) 0.050(2) -0.0009(14) 0.0157(18) -0.0190(18)
C36 0.092(3) 0.047(2) 0.073(3) -0.0172(19) 0.020(2) -0.036(2)
C37 0.0524(19) 0.0268(14) 0.0307(14) 0.0007(11) 0.0036(12) -0.0205(13)
C38 0.0558(19) 0.0429(17) 0.0400(16) 0.0084(13) -0.0097(14) -0.0306(15)

loop_
_atom_type_symbol
_atom_type_description
_atom_type_scat_dispersion_real
_atom_type_scat_dispersion_imag
_atom_type_scat_source
C C 0.0033 0.0016 'International Tables Vol C Tables 4.2.6.8 and 6.1.1.4'
H H 0.0000 0.0000 'International Tables Vol C Tables 4.2.6.8 and 6.1.1.4'
Co Co 0.3494 0.9721 'International Tables Vol C Tables 4.2.6.8 and 6.1.1.4'
N N 0.0061 0.0033 'International Tables Vol C Tables 4.2.6.8 and 6.1.1.4'
S S 0.1246 0.1234 'International Tables Vol C Tables 4.2.6.8 and 6.1.1.4'

loop_
_geom_angle_atom_site_label_1
_geom_angle_atom_site_label_2
_geom_angle_atom_site_label_3
_geom_angle
_geom_angle_site_symmetry_1
_geom_angle_site_symmetry_3
N1 Co01 N4 175.45(7) . 1_545
N1 Co01 N5 91.62(7) . .
N1 Co01 N9 85.49(7) . .
N4 Co01 N5 86.42(7) 1_545 .
N4 Co01 N9 96.68(7) 1_545 .
N5 Co01 N9 175.77(8) . .
N13 Co01 N1 88.34(8) . .
N13 Co01 N4 87.67(8) . 1_545
N13 Co01 N5 93.30(8) . .
N13 Co01 N9 89.70(8) . .
N14 Co01 N1 92.80(8) . .
N14 Co01 N4 91.32(8) . 1_545
N14 Co01 N5 90.47(8) . .
N14 Co01 N9 86.60(8) . .
N14 Co01 N13 176.03(9) . .
C7 S1 C6 87.30(12) . .
C18 S2 C19 87.55(12) . .
C30 S3 C31 87.07(13) . .
C1 N1 Co01 123.23(16) . .
C5 N1 Co01 119.59(16) . .
C5 N1 C1 117.2(2) . .
C6 N2 N3 112.8(2) . .
C7 N3 N2 112.3(2) . .
C8 N4 Co01 126.11(17) . 1_565
C8 N4 C12 117.1(2) . .
C12 N4 Co01 116.74(15) . 1_565
C13 N5 Co01 117.78(17) . .
C13 N5 C17 116.6(2) . .
C17 N5 Co01 125.36(17) . .
C18 N6 N7 112.7(2) . .
C19 N7 N6 112.6(2) . .
C24 N8 C20 116.0(3) . .
C25 N9 Co01 121.57(17) . .
C29 N9 Co01 121.70(17) . .
C29 N9 C25 116.7(2) . .
C30 N10 N11 112.3(2) . .
C31 N11 N10 113.2(2) . .
C32 N12 C36 115.6(3) . .
C37 N13 Co01 150.2(2) . .
C38 N14 Co01 170.6(2) . .
N1 C1 H1 118.4 . .
N1 C1 C2 123.1(2) . .
C2 C1 H1 118.4 . .
C1 C2 H2 120.6 . .
C1 C2 C3 118.8(2) . .
C3 C2 H2 120.6 . .
C2 C3 H3 120.4 . .
C4 C3 C2 119.2(2) . .
C4 C3 H3 120.4 . .
C3 C4 C5 117.6(2) . .
C3 C4 C6 124.3(2) . .
C5 C4 C6 118.1(2) . .
N1 C5 C4 124.0(2) . .
N1 C5 H5 118.0 . .
C4 C5 H5 118.0 . .
N2 C6 S1 113.79(17) . .
N2 C6 C4 121.2(2) . .
C4 C6 S1 125.01(18) . .
N3 C7 S1 113.86(17) . .
N3 C7 C9 120.4(2) . .
C9 C7 S1 125.70(18) . .
N4 C8 H8 118.3 . .
N4 C8 C9 123.3(2) . .
C9 C8 H8 118.3 . .
C8 C9 C7 122.7(2) . .
C10 C9 C7 119.7(2) . .
C10 C9 C8 117.6(2) . .
C9 C10 H10 120.2 . .
C11 C10 C9 119.7(2) . .
C11 C10 H10 120.2 . .
C10 C11 H11 120.7 . .
C10 C11 C12 118.7(2) . .
C12 C11 H11 120.7 . .
N4 C12 C11 123.5(2) . .
N4 C12 H12 118.2 . .
C11 C12 H12 118.2 . .
N5 C13 H13 118.3 . .
N5 C13 C14 123.4(2) . .
C14 C13 H13 118.3 . .
C13 C14 H14 120.4 . .
C13 C14 C15 119.2(3) . .
C15 C14 H14 120.4 . .
C14 C15 H15 120.3 . .
C14 C15 C16 119.3(3) . .
C16 C15 H15 120.3 . .
C15 C16 C17 117.5(2) . .
C15 C16 C18 119.8(2) . .
C17 C16 C18 122.7(2) . .
N5 C17 C16 123.9(2) . .
N5 C17 H17 118.1 . .
C16 C17 H17 118.1 . .
N6 C18 S2 113.6(2) . .
N6 C18 C16 121.5(2) . .
C16 C18 S2 124.85(18) . .
N7 C19 S2 113.5(2) . .
N7 C19 C21 122.7(2) . .
C21 C19 S2 123.78(19) . .
N8 C20 H20 117.6 . .
N8 C20 C21 124.8(3) . .
C21 C20 H20 117.6 . .
C20 C21 C19 122.4(2) . .
C20 C21 C22 117.3(3) . .
C22 C21 C19 120.3(2) . .
C21 C22 H22 120.4 . .
C23 C22 C21 119.2(3) . .
C23 C22 H22 120.4 . .
C22 C23 H23 120.8 . .
C24 C23 C22 118.4(3) . .
C24 C23 H23 120.8 . .
N8 C24 C23 124.3(3) . .
N8 C24 H24 117.8 . .
C23 C24 H24 117.8 . .
N9 C25 H25 118.4 . .
N9 C25 C26 123.1(2) . .
C26 C25 H25 118.4 . .
C25 C26 H26 120.3 . .
C27 C26 C25 119.4(3) . .
C27 C26 H26 120.3 . .
C26 C27 H27 120.5 . .
C26 C27 C28 118.9(3) . .
C28 C27 H27 120.5 . .
C27 C28 C30 121.1(2) . .
C29 C28 C27 117.7(2) . .
C29 C28 C30 121.1(2) . .
N9 C29 C28 124.1(2) . .
N9 C29 H29 117.9 . .
C28 C29 H29 117.9 . .
N10 C30 S3 113.9(2) . .
N10 C30 C28 122.2(2) . .
C28 C30 S3 123.82(19) . .
N11 C31 S3 113.5(2) . .
N11 C31 C33 123.2(2) . .
C33 C31 S3 123.2(2) . .
N12 C32 H32 117.6 . .
N12 C32 C33 124.9(3) . .
C33 C32 H32 117.6 . .
C32 C33 C31 121.7(3) . .
C32 C33 C34 118.0(3) . .
C34 C33 C31 120.3(3) . .
C33 C34 H34 121.0 . .
C35 C34 C33 118.0(3) . .
C35 C34 H34 121.0 . .
C34 C35 H35 120.3 . .
C36 C35 C34 119.4(3) . .
C36 C35 H35 120.3 . .
N12 C36 C35 124.2(3) . .
N12 C36 H36 117.9 . .
C35 C36 H36 117.9 . .
N13 C37 S4 179.5(3) . .
N14 C38 S5 178.2(3) . .

loop_
_geom_bond_atom_site_label_1
_geom_bond_atom_site_label_2
_geom_bond_distance
_geom_bond_site_symmetry_2
Co01 N1 2.198(2) .
Co01 N4 2.224(2) 1_545
Co01 N5 2.232(2) .
Co01 N9 2.242(2) .
Co01 N13 2.075(2) .
Co01 N14 2.054(2) .
S1 C6 1.715(2) .
S1 C7 1.713(2) .
S2 C18 1.709(3) .
S2 C19 1.722(3) .
S3 C30 1.722(3) .
S3 C31 1.730(3) .
S4 C37 1.609(3) .
S5 C38 1.617(3) .
N1 C1 1.340(3) .
N1 C5 1.335(3) .
N2 N3 1.366(3) .
N2 C6 1.302(3) .
N3 C7 1.309(3) .
N4 Co01 2.224(2) 1_565
N4 C8 1.336(3) .
N4 C12 1.342(3) .
N5 C13 1.341(3) .
N5 C17 1.342(3) .
N6 N7 1.372(3) .
N6 C18 1.302(3) .
N7 C19 1.296(3) .
N8 C20 1.338(4) .
N8 C24 1.331(4) .
N9 C25 1.341(3) .
N9 C29 1.341(3) .
N10 N11 1.376(3) .
N10 C30 1.301(3) .
N11 C31 1.293(3) .
N12 C32 1.336(4) .
N12 C36 1.339(4) .
N13 C37 1.165(3) .
N14 C38 1.153(3) .
C1 H1 0.9300 .
C1 C2 1.374(4) .
C2 H2 0.9300 .
C2 C3 1.390(3) .
C3 H3 0.9300 .
C3 C4 1.380(3) .
C4 C5 1.389(3) .
C4 C6 1.467(3) .
C5 H5 0.9300 .
C7 C9 1.472(3) .
C8 H8 0.9300 .
C8 C9 1.391(3) .
C9 C10 1.388(3) .
C10 H10 0.9300 .
C10 C11 1.366(3) .
C11 H11 0.9300 .
C11 C12 1.373(3) .
C12 H12 0.9300 .
C13 H13 0.9300 .
C13 C14 1.368(4) .
C14 H14 0.9300 .
C14 C15 1.372(4) .
C15 H15 0.9300 .
C15 C16 1.383(4) .
C16 C17 1.388(3) .
C16 C18 1.471(3) .
C17 H17 0.9300 .
C19 C21 1.468(4) .
C20 H20 0.9300 .
C20 C21 1.373(4) .
C21 C22 1.390(4) .
C22 H22 0.9300 .
C22 C23 1.375(4) .
C23 H23 0.9300 .
C23 C24 1.369(4) .
C24 H24 0.9300 .
C25 H25 0.9300 .
C25 C26 1.374(4) .
C26 H26 0.9300 .
C26 C27 1.371(4) .
C27 H27 0.9300 .
C27 C28 1.388(4) .
C28 C29 1.381(3) .
C28 C30 1.470(4) .
C29 H29 0.9300 .
C31 C33 1.470(4) .
C32 H32 0.9300 .
C32 C33 1.377(4) .
C33 C34 1.397(4) .
C34 H34 0.9300 .
C34 C35 1.374(4) .
C35 H35 0.9300 .
C35 C36 1.373(5) .
C36 H36 0.9300 .
